data_4071692
loop_
_publ_author_name
'Hirano, Masafumi'
'Kuga, Toshinori'
'Kitamura, Mariko'
'Kanaya, Susumu'
'Komine, Nobuyuki'
'Komiya, Sanshiro'

_publ_section_title
;
 Acid-Promoted Hydrogen Migration in (2-Allylphenoxo)ruthenium(II) To Form
 an \h3-Allyl Complex
;
_journal_issue 15
_journal_name_full Organometallics
_journal_page_first 3635
_journal_paper_doi 10.1021/om800318z
_journal_volume 27
_journal_year 2008
_chemical_formula_moiety 'C32 H29 O P Ru '
_chemical_formula_sum 'C32 H29 O P Ru'
_chemical_formula_weight 561.62
_space_group_IT_number 61
_symmetry_cell_setting orthorhombic
_symmetry_Int_Tables_number 61
_symmetry_space_group_name_Hall '-P 2ac 2ab'
_symmetry_space_group_name_H-M 'P b c a'
_cell_angle_alpha 90
_cell_angle_beta 90
_cell_angle_gamma 90
_cell_formula_units_Z 8
_cell_length_a 16.843(4)
_cell_length_b 19.073(5)
_cell_length_c 15.619(5)
_cell_measurement_reflns_used 25
_cell_measurement_temperature 200.2
_cell_measurement_theta_max 15.0
_cell_measurement_theta_min 14.8
_cell_volume 5018(2)
_computing_cell_refinement 'MSC/AFC Diffractometer Control'
_computing_data_collection 'MSC/AFC Diffractometer Control'
_computing_data_reduction 'teXsan Ver. 1.10'
_computing_publication_material 'teXsan Ver. 1.10'
_computing_structure_refinement 'teXsan Ver. 1.10'
_computing_structure_solution SAPI91
_diffrn_measured_fraction_theta_full 0.2622
_diffrn_measured_fraction_theta_max 0.2622
_diffrn_measurement_device_type 'Rigaku AFC7R'
_diffrn_measurement_method \w-2\q
_diffrn_radiation_type 'Mo K\a'
_diffrn_radiation_wavelength 0.7107
_diffrn_reflns_limit_h_max 0
_diffrn_reflns_limit_h_min -21
_diffrn_reflns_limit_k_max 24
_diffrn_reflns_limit_k_min 0
_diffrn_reflns_limit_l_max 20
_diffrn_reflns_limit_l_min 0
_diffrn_reflns_number 6354
_diffrn_reflns_theta_full 27.50
_diffrn_reflns_theta_max 27.50
_diffrn_standards_decay_% 0.29
_diffrn_standards_interval_count 150
_diffrn_standards_number 3
_exptl_absorpt_coefficient_mu 0.713
_exptl_absorpt_correction_T_max 0.998
_exptl_absorpt_correction_T_min 0.855
_exptl_absorpt_correction_type psi-scan
_exptl_absorpt_process_details '(North, Phillips & Mathews, 1968)'
_exptl_crystal_colour yellow
_exptl_crystal_density_diffrn 1.487
_exptl_crystal_density_method 'not measured'
_exptl_crystal_description prismatic
_exptl_crystal_size_max 0.75
_exptl_crystal_size_mid 0.38
_exptl_crystal_size_min 0.25
_refine_diff_density_max 0.81
_refine_diff_density_min -0.78
_refine_ls_extinction_coef 0.0014(2)
_refine_ls_extinction_method 'Zachariasen(1967) type 2 Gaussian isotropic'
_refine_ls_goodness_of_fit_ref 1.244
_refine_ls_hydrogen_treatment noref
_refine_ls_number_parameters 317
_refine_ls_number_reflns 4270
_refine_ls_R_factor_gt 0.0305
_refine_ls_shift/su_max 0.0008
_refine_ls_structure_factor_coef F
_refine_ls_weighting_details 'w = 1/[\s^2^(Fo) + 0.00087|Fo|^2^]'
_refine_ls_weighting_scheme calc
_refine_ls_wR_factor_ref 0.0485
_reflns_number_gt 4270
_reflns_number_total 1913
_reflns_threshold_expression F^2^>3.0\s(F^2^)
_cod_data_source_file om800318z-file001.cif
_cod_data_source_block complex4c
_cod_original_cell_volume 5017(1)
_cod_original_sg_symbol_H-M 'P 21/b 21/c 21/a'
_cod_original_formula_sum 'C32 H29 O P Ru '
_cod_database_code 4071692

loop_
_symmetry_equiv_pos_as_xyz
x,y,z
1/2+x,1/2-y,-z
-x,1/2+y,1/2-z
1/2-x,-y,1/2+z
-x,-y,-z
1/2-x,1/2+y,z
x,1/2-y,1/2+z
1/2+x,y,1/2-z

loop_
_atom_site_label
_atom_site_type_symbol
_atom_site_fract_x
_atom_site_fract_y
_atom_site_fract_z
_atom_site_U_iso_or_equiv
_atom_site_adp_type
_atom_site_occupancy
_atom_site_calc_flag
Ru(1) Ru 0.24928(1) 0.03529(1) 0.00894(1) 0.01847(7) Uani 1.00 d
P(1) P 0.15646(3) 0.10520(3) -0.05683(4) 0.0187(1) Uani 1.00 d
O(1) O 0.3159(1) 0.1904(1) 0.0922(1) 0.0398(6) Uani 1.00 d
C(1) C 0.2875(2) 0.0044(1) -0.1208(1) 0.0258(6) Uani 1.00 d
C(2) C 0.3521(1) 0.0294(1) -0.0706(1) 0.0223(6) Uani 1.00 d
C(3) C 0.3516(1) 0.0991(1) -0.0399(1) 0.0196(5) Uani 1.00 d
C(4) C 0.4145(1) 0.1251(1) 0.0182(1) 0.0200(6) Uani 1.00 d
C(5) C 0.3940(1) 0.1720(1) 0.0830(2) 0.0262(6) Uani 1.00 d
C(6) C 0.4500(2) 0.2003(1) 0.1379(2) 0.0313(7) Uani 1.00 d
C(7) C 0.5288(2) 0.1834(1) 0.1273(2) 0.0311(7) Uani 1.00 d
C(8) C 0.5513(1) 0.1372(1) 0.0633(2) 0.0300(7) Uani 1.00 d
C(9) C 0.4948(1) 0.1081(1) 0.0096(2) 0.0258(6) Uani 1.00 d
C(10) C 0.2880(2) -0.0508(2) 0.0958(2) 0.0423(9) Uani 1.00 d
C(11) C 0.2872(2) 0.0124(2) 0.1423(2) 0.0409(8) Uani 1.00 d
C(12) C 0.2080(2) 0.0371(2) 0.1436(2) 0.0382(8) Uani 1.00 d
C(13) C 0.1612(2) -0.0109(2) 0.0973(2) 0.0366(8) Uani 1.00 d
C(14) C 0.2096(2) -0.0654(2) 0.0685(2) 0.0405(8) Uani 1.00 d
C(15) C 0.0850(1) 0.1505(1) 0.0139(1) 0.0225(6) Uani 1.00 d
C(16) C 0.1129(2) 0.1872(1) 0.0850(2) 0.0297(7) Uani 1.00 d
C(17) C 0.0618(2) 0.2281(1) 0.1346(2) 0.0340(7) Uani 1.00 d
C(18) C -0.0177(2) 0.2318(2) 0.1152(2) 0.0340(7) Uani 1.00 d
C(19) C -0.0468(2) 0.1942(2) 0.0471(2) 0.0325(7) Uani 1.00 d
C(20) C 0.0036(2) 0.1534(2) -0.0035(2) 0.0284(7) Uani 1.00 d
C(21) C 0.0913(1) 0.0625(1) -0.1357(1) 0.0219(6) Uani 1.00 d
C(22) C 0.0462(2) 0.1006(1) -0.1948(2) 0.0292(7) Uani 1.00 d
C(23) C -0.0014(1) 0.0668(2) -0.2540(2) 0.0341(8) Uani 1.00 d
C(24) C -0.0054(2) -0.0060(2) -0.2555(2) 0.0360(9) Uani 1.00 d
C(25) C 0.0383(2) -0.0444(1) -0.1975(2) 0.0341(7) Uani 1.00 d
C(26) C 0.0863(1) -0.0105(1) -0.1376(2) 0.0268(6) Uani 1.00 d
C(27) C 0.1950(1) 0.1788(1) -0.1208(1) 0.0206(6) Uani 1.00 d
C(28) C 0.2174(2) 0.1686(1) -0.2065(2) 0.0271(6) Uani 1.00 d
C(29) C 0.2551(2) 0.2215(2) -0.2522(2) 0.0331(8) Uani 1.00 d
C(30) C 0.2711(2) 0.2853(1) -0.2135(2) 0.0336(8) Uani 1.00 d
C(31) C 0.2496(1) 0.2960(1) -0.1293(2) 0.0286(7) Uani 1.00 d
C(32) C 0.2127(1) 0.2435(1) -0.0828(2) 0.0246(6) Uani 1.00 d
H(1) H 0.2657 0.0338 -0.1639 0.0380 Uiso 1.00 calc
H(2) H 0.2948 -0.0420 -0.1429 0.0380 Uiso 1.00 calc
H(3) H 0.3873 -0.0046 -0.0456 0.0380 Uiso 1.00 calc
H(4) H 0.3302 0.1329 -0.0794 0.0380 Uiso 1.00 calc
H(5) H 0.2914 0.1516 0.0622 0.0380 Uiso 1.00 calc
H(6) H 0.4320 0.2314 0.1825 0.0380 Uiso 1.00 calc
H(7) H 0.5690 0.2008 0.1657 0.0380 Uiso 1.00 calc
H(8) H 0.6082 0.1303 0.0586 0.0380 Uiso 1.00 calc
H(9) H 0.5125 0.0762 -0.0340 0.0380 Uiso 1.00 calc
H(10) H 0.3349 -0.0778 0.0837 0.0380 Uiso 1.00 calc
H(11) H 0.3320 0.0341 0.1702 0.0380 Uiso 1.00 calc
H(12) H 0.1888 0.0788 0.1720 0.0380 Uiso 1.00 calc
H(13) H 0.1046 -0.0097 0.0887 0.0380 Uiso 1.00 calc
H(14) H 0.1864 -0.1053 0.0348 0.0396 Uiso 1.00 calc
H(15) H 0.1684 0.1859 0.1009 0.0380 Uiso 1.00 calc
H(16) H 0.0873 0.2529 0.1807 0.0380 Uiso 1.00 calc
H(17) H -0.0517 0.2610 0.1490 0.0380 Uiso 1.00 calc
H(18) H -0.1010 0.1944 0.0290 0.0380 Uiso 1.00 calc
H(19) H -0.0176 0.1300 -0.0533 0.0380 Uiso 1.00 calc
H(20) H 0.0447 0.1509 -0.1910 0.0380 Uiso 1.00 calc
H(21) H -0.0351 0.0919 -0.2929 0.0380 Uiso 1.00 calc
H(22) H -0.0385 -0.0331 -0.2924 0.0380 Uiso 1.00 calc
H(23) H 0.0350 -0.0947 -0.1926 0.0380 Uiso 1.00 calc
H(24) H 0.1221 -0.0355 -0.1002 0.0380 Uiso 1.00 calc
H(25) H 0.2054 0.1245 -0.2324 0.0380 Uiso 1.00 calc
H(26) H 0.2668 0.2122 -0.3106 0.0380 Uiso 1.00 calc
H(27) H 0.2987 0.3208 -0.2453 0.0380 Uiso 1.00 calc
H(28) H 0.2596 0.3401 -0.1016 0.0380 Uiso 1.00 calc
H(29) H 0.1907 0.2503 -0.0265 0.0380 Uiso 1.00 calc

loop_
_atom_site_aniso_label
_atom_site_aniso_U_11
_atom_site_aniso_U_22
_atom_site_aniso_U_33
_atom_site_aniso_U_12
_atom_site_aniso_U_13
_atom_site_aniso_U_23
Ru(1) 0.0182(1) 0.0206(1) 0.0166(1) -0.00004(7) 0.00004(6) 0.00172(7)
P(1) 0.0182(3) 0.0208(3) 0.0172(3) -0.0007(2) -0.0002(2) 0.0008(2)
O(1) 0.0233(9) 0.051(1) 0.045(1) 0.0038(9) 0.0027(8) -0.027(1)
C(1) 0.029(1) 0.028(1) 0.021(1) 0.001(1) 0.0039(10) -0.0049(10)
C(2) 0.022(1) 0.026(1) 0.019(1) 0.0029(9) 0.0043(9) 0.0009(9)
C(3) 0.018(1) 0.022(1) 0.019(1) 0.0016(9) 0.0024(8) 0.0029(9)
C(4) 0.019(1) 0.021(1) 0.020(1) -0.0007(9) 0.0012(9) 0.0036(9)
C(5) 0.023(1) 0.029(1) 0.027(1) -0.001(1) 0.0038(10) -0.002(1)
C(6) 0.030(1) 0.034(1) 0.030(1) -0.004(1) 0.004(1) -0.009(1)
C(7) 0.028(1) 0.035(1) 0.031(1) -0.006(1) -0.006(1) 0.000(1)
C(8) 0.019(1) 0.029(1) 0.043(1) 0.000(1) -0.003(1) 0.001(1)
C(9) 0.022(1) 0.025(1) 0.031(1) 0.004(1) 0.0027(9) -0.001(1)
C(10) 0.043(2) 0.049(2) 0.035(2) 0.018(1) 0.008(1) 0.023(1)
C(11) 0.038(2) 0.060(2) 0.024(1) -0.013(1) -0.011(1) 0.016(1)
C(12) 0.055(2) 0.042(2) 0.018(1) 0.004(1) 0.010(1) 0.006(1)
C(13) 0.029(1) 0.052(2) 0.029(1) -0.005(1) 0.005(1) 0.018(1)
C(14) 0.061(2) 0.031(2) 0.030(1) -0.013(1) 0.004(1) 0.010(1)
C(15) 0.021(1) 0.026(1) 0.020(1) 0.0004(10) 0.0035(9) 0.0038(9)
C(16) 0.026(1) 0.038(2) 0.025(1) 0.003(1) 0.002(1) -0.003(1)
C(17) 0.036(2) 0.037(1) 0.029(1) 0.003(1) 0.007(1) -0.004(1)
C(18) 0.033(1) 0.034(1) 0.035(1) 0.008(1) 0.014(1) 0.001(1)
C(19) 0.023(1) 0.035(1) 0.039(1) 0.004(1) 0.006(1) 0.007(1)
C(20) 0.022(1) 0.035(2) 0.028(1) 0.001(1) 0.0031(9) 0.003(1)
C(21) 0.018(1) 0.028(1) 0.019(1) -0.0030(9) 0.0001(9) -0.0015(9)
C(22) 0.029(1) 0.031(1) 0.028(1) -0.002(1) -0.005(1) 0.004(1)
C(23) 0.032(2) 0.042(2) 0.028(1) -0.004(1) -0.011(1) 0.005(1)
C(24) 0.035(2) 0.045(2) 0.028(1) -0.011(1) -0.008(1) -0.009(1)
C(25) 0.035(2) 0.032(1) 0.035(2) -0.007(1) -0.004(1) -0.004(1)
C(26) 0.026(1) 0.029(1) 0.026(1) -0.003(1) -0.0022(10) 0.000(1)
C(27) 0.020(1) 0.021(1) 0.021(1) 0.0017(9) -0.0004(9) 0.0042(9)
C(28) 0.031(1) 0.026(1) 0.024(1) -0.002(1) 0.000(1) 0.003(1)
C(29) 0.037(2) 0.035(2) 0.027(1) -0.003(1) 0.005(1) 0.009(1)
C(30) 0.031(1) 0.033(2) 0.037(2) -0.007(1) 0.002(1) 0.015(1)
C(31) 0.024(1) 0.021(1) 0.041(2) -0.0008(9) -0.005(1) 0.003(1)
C(32) 0.021(1) 0.025(1) 0.028(1) 0.001(1) -0.0008(10) 0.000(1)

loop_
_atom_type_symbol
_atom_type_description
_atom_type_scat_dispersion_real
_atom_type_scat_dispersion_imag
_atom_type_scat_source
C C 0.003 0.002
;International Tables for Crystallography
"(1992, Vol. C, Tables 4.2.6.8 and 6.1.1.1)"
;
H H 0.000 0.000
;International Tables for Crystallography
"(1992, Vol. C, Table 6.1.1.2)"
;
O O 0.011 0.006
;International Tables for Crystallography
"(1992, Vol. C, Tables 4.2.6.8 and 6.1.1.1)"
;
P P 0.102 0.094
;International Tables for Crystallography
"(1992, Vol. C, Tables 4.2.6.8 and 6.1.1.1)"
;
Ru Ru -1.259 0.836
;International Tables for Crystallography
"(1992, Vol. C, Tables 4.2.6.8 and 6.1.1.1)"
;

loop_
_geom_angle_atom_site_label_1
_geom_angle_atom_site_label_2
_geom_angle_atom_site_label_3
_geom_angle
_geom_angle_site_symmetry_2
_geom_angle_site_symmetry_3
_geom_angle_publ_flag
P(1) Ru(1) C(1) 86.73(7) 1_555 1_555 yes
P(1) Ru(1) C(2) 108.81(7) 1_555 1_555 yes
P(1) Ru(1) C(3) 93.21(6) 1_555 1_555 yes
P(1) Ru(1) C(10) 154.11(8) 1_555 1_555 yes
P(1) Ru(1) C(11) 136.78(9) 1_555 1_555 yes
P(1) Ru(1) C(12) 101.67(9) 1_555 1_555 yes
P(1) Ru(1) C(13) 93.06(8) 1_555 1_555 yes
P(1) Ru(1) C(14) 118.76(9) 1_555 1_555 yes
C(1) Ru(1) C(2) 38.24(9) 1_555 1_555 yes
C(1) Ru(1) C(3) 66.94(9) 1_555 1_555 yes
C(1) Ru(1) C(10) 106.1(1) 1_555 1_555 yes
C(1) Ru(1) C(11) 136.5(1) 1_555 1_555 yes
C(1) Ru(1) C(12) 165.36(10) 1_555 1_555 yes
C(1) Ru(1) C(13) 131.5(1) 1_555 1_555 yes
C(1) Ru(1) C(14) 103.9(1) 1_555 1_555 yes
C(2) Ru(1) C(3) 37.55(8) 1_555 1_555 yes
C(2) Ru(1) C(10) 94.5(1) 1_555 1_555 yes
C(2) Ru(1) C(11) 107.6(1) 1_555 1_555 yes
C(2) Ru(1) C(12) 143.9(1) 1_555 1_555 yes
C(2) Ru(1) C(13) 152.6(1) 1_555 1_555 yes
C(2) Ru(1) C(14) 116.1(1) 1_555 1_555 yes
C(3) Ru(1) C(10) 112.4(1) 1_555 1_555 yes
C(3) Ru(1) C(11) 101.80(9) 1_555 1_555 yes
C(3) Ru(1) C(12) 123.8(1) 1_555 1_555 yes
C(3) Ru(1) C(13) 160.84(10) 1_555 1_555 yes
C(3) Ru(1) C(14) 146.8(1) 1_555 1_555 yes
C(10) Ru(1) C(11) 36.9(1) 1_555 1_555 yes
C(10) Ru(1) C(12) 61.6(1) 1_555 1_555 yes
C(10) Ru(1) C(13) 61.5(1) 1_555 1_555 yes
C(10) Ru(1) C(14) 37.0(1) 1_555 1_555 yes
C(11) Ru(1) C(12) 37.2(1) 1_555 1_555 yes
C(11) Ru(1) C(13) 61.9(1) 1_555 1_555 yes
C(11) Ru(1) C(14) 61.8(1) 1_555 1_555 yes
C(12) Ru(1) C(13) 37.1(1) 1_555 1_555 yes
C(12) Ru(1) C(14) 61.6(1) 1_555 1_555 yes
C(13) Ru(1) C(14) 36.6(1) 1_555 1_555 yes
Ru(1) P(1) C(15) 116.54(8) 1_555 1_555 yes
Ru(1) P(1) C(21) 116.62(8) 1_555 1_555 yes
Ru(1) P(1) C(27) 116.43(8) 1_555 1_555 yes
C(15) P(1) C(21) 102.7(1) 1_555 1_555 yes
C(15) P(1) C(27) 101.4(1) 1_555 1_555 yes
C(21) P(1) C(27) 100.6(1) 1_555 1_555 yes
C(5) O(1) H(5) 99.4 1_555 1_555 no
Ru(1) C(1) C(2) 68.1(1) 1_555 1_555 yes
Ru(1) C(1) H(1) 112.3 1_555 1_555 no
Ru(1) C(1) H(2) 128.0 1_555 1_555 no
C(2) C(1) H(1) 119.2 1_555 1_555 no
C(2) C(1) H(2) 114.2 1_555 1_555 no
H(1) C(1) H(2) 109.9 1_555 1_555 no
Ru(1) C(2) C(1) 73.6(1) 1_555 1_555 yes
Ru(1) C(2) C(3) 75.4(1) 1_555 1_555 yes
Ru(1) C(2) H(3) 107.5 1_555 1_555 no
C(1) C(2) C(3) 119.9(2) 1_555 1_555 yes
C(1) C(2) H(3) 118.0 1_555 1_555 no
C(3) C(2) H(3) 120.0 1_555 1_555 no
Ru(1) C(3) C(2) 67.0(1) 1_555 1_555 yes
Ru(1) C(3) C(4) 121.6(2) 1_555 1_555 yes
Ru(1) C(3) H(4) 107.1 1_555 1_555 no
C(2) C(3) C(4) 121.3(2) 1_555 1_555 yes
C(2) C(3) H(4) 114.6 1_555 1_555 no
C(4) C(3) H(4) 115.8 1_555 1_555 no
C(3) C(4) C(5) 118.9(2) 1_555 1_555 yes
C(3) C(4) C(9) 123.8(2) 1_555 1_555 yes
C(5) C(4) C(9) 117.3(2) 1_555 1_555 yes
O(1) C(5) C(4) 118.6(2) 1_555 1_555 yes
O(1) C(5) C(6) 119.4(2) 1_555 1_555 yes
C(4) C(5) C(6) 122.1(2) 1_555 1_555 yes
C(5) C(6) C(7) 119.5(2) 1_555 1_555 yes
C(5) C(6) H(6) 118.2 1_555 1_555 no
C(7) C(6) H(6) 122.3 1_555 1_555 no
C(6) C(7) C(8) 119.9(2) 1_555 1_555 yes
C(6) C(7) H(7) 121.5 1_555 1_555 no
C(8) C(7) H(7) 118.5 1_555 1_555 no
C(7) C(8) C(9) 120.3(2) 1_555 1_555 yes
C(7) C(8) H(8) 114.3 1_555 1_555 no
C(9) C(8) H(8) 125.4 1_555 1_555 no
C(4) C(9) C(8) 121.0(2) 1_555 1_555 yes
C(4) C(9) H(9) 121.0 1_555 1_555 no
C(8) C(9) H(9) 118.0 1_555 1_555 no
Ru(1) C(10) C(11) 71.4(2) 1_555 1_555 yes
Ru(1) C(10) C(14) 71.8(2) 1_555 1_555 yes
Ru(1) C(10) H(10) 121.1 1_555 1_555 no
C(11) C(10) C(14) 108.4(3) 1_555 1_555 yes
C(11) C(10) H(10) 124.7 1_555 1_555 no
C(14) C(10) H(10) 126.9 1_555 1_555 no
Ru(1) C(11) C(10) 71.7(2) 1_555 1_555 yes
Ru(1) C(11) C(12) 71.2(1) 1_555 1_555 yes
Ru(1) C(11) H(11) 124.4 1_555 1_555 no
C(10) C(11) C(12) 107.5(3) 1_555 1_555 yes
C(10) C(11) H(11) 126.3 1_555 1_555 no
C(12) C(11) H(11) 126.1 1_555 1_555 no
Ru(1) C(12) C(11) 71.7(2) 1_555 1_555 yes
Ru(1) C(12) C(13) 71.2(2) 1_555 1_555 yes
Ru(1) C(12) H(12) 123.6 1_555 1_555 no
C(11) C(12) C(13) 107.8(3) 1_555 1_555 yes
C(11) C(12) H(12) 126.6 1_555 1_555 no
C(13) C(12) H(12) 125.6 1_555 1_555 no
Ru(1) C(13) C(12) 71.7(2) 1_555 1_555 yes
Ru(1) C(13) C(14) 72.7(2) 1_555 1_555 yes
Ru(1) C(13) H(13) 124.7 1_555 1_555 no
C(12) C(13) C(14) 108.8(3) 1_555 1_555 yes
C(12) C(13) H(13) 127.7 1_555 1_555 no
C(14) C(13) H(13) 123.4 1_555 1_555 no
Ru(1) C(14) C(10) 71.1(2) 1_555 1_555 yes
Ru(1) C(14) C(13) 70.7(2) 1_555 1_555 yes
Ru(1) C(14) H(14) 123.3 1_555 1_555 no
C(10) C(14) C(13) 107.5(3) 1_555 1_555 yes
C(10) C(14) H(14) 132.1 1_555 1_555 no
C(13) C(14) H(14) 120.4 1_555 1_555 no
P(1) C(15) C(16) 119.4(2) 1_555 1_555 yes
P(1) C(15) C(20) 122.8(2) 1_555 1_555 yes
C(16) C(15) C(20) 117.7(2) 1_555 1_555 yes
C(15) C(16) C(17) 121.0(2) 1_555 1_555 yes
C(15) C(16) H(15) 121.2 1_555 1_555 no
C(17) C(16) H(15) 117.8 1_555 1_555 no
C(16) C(17) C(18) 120.4(3) 1_555 1_555 yes
C(16) C(17) H(16) 114.5 1_555 1_555 no
C(18) C(17) H(16) 125.1 1_555 1_555 no
C(17) C(18) C(19) 119.5(2) 1_555 1_555 yes
C(17) C(18) H(17) 119.4 1_555 1_555 no
C(19) C(18) H(17) 121.1 1_555 1_555 no
C(18) C(19) C(20) 120.8(2) 1_555 1_555 yes
C(18) C(19) H(18) 124.7 1_555 1_555 no
C(20) C(19) H(18) 114.5 1_555 1_555 no
C(15) C(20) C(19) 120.5(2) 1_555 1_555 yes
C(15) C(20) H(19) 120.0 1_555 1_555 no
C(19) C(20) H(19) 119.3 1_555 1_555 no
P(1) C(21) C(22) 122.3(2) 1_555 1_555 yes
P(1) C(21) C(26) 119.5(2) 1_555 1_555 yes
C(22) C(21) C(26) 118.1(2) 1_555 1_555 yes
C(21) C(22) C(23) 120.9(3) 1_555 1_555 yes
C(21) C(22) H(20) 119.5 1_555 1_555 no
C(23) C(22) H(20) 119.4 1_555 1_555 no
C(22) C(23) C(24) 120.3(2) 1_555 1_555 yes
C(22) C(23) H(21) 122.3 1_555 1_555 no
C(24) C(23) H(21) 117.3 1_555 1_555 no
C(23) C(24) C(25) 119.6(2) 1_555 1_555 yes
C(23) C(24) H(22) 125.5 1_555 1_555 no
C(25) C(24) H(22) 114.9 1_555 1_555 no
C(24) C(25) C(26) 120.3(3) 1_555 1_555 yes
C(24) C(25) H(23) 123.4 1_555 1_555 no
C(26) C(25) H(23) 116.2 1_555 1_555 no
C(21) C(26) C(25) 120.8(2) 1_555 1_555 yes
C(21) C(26) H(24) 116.3 1_555 1_555 no
C(25) C(26) H(24) 122.6 1_555 1_555 no
P(1) C(27) C(28) 120.4(2) 1_555 1_555 yes
P(1) C(27) C(32) 121.1(2) 1_555 1_555 yes
C(28) C(27) C(32) 117.9(2) 1_555 1_555 yes
C(27) C(28) C(29) 120.8(2) 1_555 1_555 yes
C(27) C(28) H(25) 118.0 1_555 1_555 no
C(29) C(28) H(25) 121.2 1_555 1_555 no
C(28) C(29) C(30) 120.2(3) 1_555 1_555 yes
C(28) C(29) H(26) 116.9 1_555 1_555 no
C(30) C(29) H(26) 122.8 1_555 1_555 no
C(29) C(30) C(31) 119.6(3) 1_555 1_555 yes
C(29) C(30) H(27) 119.3 1_555 1_555 no
C(31) C(30) H(27) 121.1 1_555 1_555 no
C(30) C(31) C(32) 120.7(3) 1_555 1_555 yes
C(30) C(31) H(28) 120.8 1_555 1_555 no
C(32) C(31) H(28) 118.5 1_555 1_555 no
C(27) C(32) C(31) 120.7(2) 1_555 1_555 yes
C(27) C(32) H(29) 115.1 1_555 1_555 no
C(31) C(32) H(29) 123.6 1_555 1_555 no

loop_
_geom_bond_atom_site_label_1
_geom_bond_atom_site_label_2
_geom_bond_distance
_geom_bond_publ_flag
Ru(1) P(1) 2.2972(7) yes
Ru(1) C(1) 2.206(2) yes
Ru(1) C(2) 2.133(2) yes
Ru(1) C(3) 2.243(2) yes
Ru(1) C(10) 2.227(3) yes
Ru(1) C(11) 2.222(3) yes
Ru(1) C(12) 2.215(3) yes
Ru(1) C(13) 2.209(3) yes
Ru(1) C(14) 2.236(3) yes
P(1) C(15) 1.848(3) yes
P(1) C(21) 1.840(2) yes
P(1) C(27) 1.841(2) yes
O(1) C(5) 1.369(3) yes
O(1) H(5) 0.968 no
C(1) C(2) 1.423(3) yes
C(1) H(1) 0.950 no
C(1) H(2) 0.958 no
C(2) C(3) 1.412(3) yes
C(2) H(3) 0.962 no
C(3) C(4) 1.481(3) yes
C(3) H(4) 0.963 no
C(4) C(5) 1.395(3) yes
C(4) C(9) 1.397(3) yes
C(5) C(6) 1.384(4) yes
C(6) C(7) 1.376(4) yes
C(6) H(6) 0.964 no
C(7) C(8) 1.386(4) yes
C(7) H(7) 0.962 no
C(8) C(9) 1.384(4) yes
C(8) H(8) 0.970 no
C(9) H(9) 0.962 no
C(10) C(11) 1.408(5) yes
C(10) C(14) 1.416(5) yes
C(10) H(10) 0.961 no
C(11) C(12) 1.414(5) yes
C(11) H(11) 0.964 no
C(12) C(13) 1.408(4) yes
C(12) H(12) 0.967 no
C(13) C(14) 1.396(4) yes
C(13) H(13) 0.962 no
C(14) H(14) 1.004 no
C(15) C(16) 1.395(3) yes
C(15) C(20) 1.399(4) yes
C(16) C(17) 1.397(4) yes
C(16) H(15) 0.967 no
C(17) C(18) 1.375(4) yes
C(17) H(16) 0.962 no
C(18) C(19) 1.373(4) yes
C(18) H(17) 0.959 no
C(19) C(20) 1.396(4) yes
C(19) H(18) 0.957 no
C(20) H(19) 0.966 no
C(21) C(22) 1.399(3) yes
C(21) C(26) 1.395(3) yes
C(22) C(23) 1.384(4) yes
C(22) H(20) 0.961 no
C(23) C(24) 1.390(4) yes
C(23) H(21) 0.960 no
C(24) C(25) 1.378(4) yes
C(24) H(22) 0.955 no
C(25) C(26) 1.395(4) yes
C(25) H(23) 0.965 no
C(26) H(24) 0.966 no
C(27) C(28) 1.403(3) yes
C(27) C(32) 1.401(3) yes
C(28) C(29) 1.390(4) yes
C(28) H(25) 0.955 no
C(29) C(30) 1.385(4) yes
C(29) H(26) 0.951 no
C(30) C(31) 1.380(4) yes
C(30) H(27) 0.960 no
C(31) C(32) 1.385(4) yes
C(31) H(28) 0.961 no
C(32) H(29) 0.963 no

loop_
_geom_contact_atom_site_label_1
_geom_contact_atom_site_label_2
_geom_contact_distance
_geom_contact_site_symmetry_2
O(1) C(29) 3.127(3) 7_555
O(1) C(30) 3.161(4) 7_555
C(2) C(8) 3.571(4) 5_655
C(5) C(19) 3.411(4) 2_555
C(6) C(19) 3.522(4) 2_555
C(7) C(32) 3.467(4) 2_555
C(8) C(32) 3.559(4) 2_555

loop_
_geom_torsion_atom_site_label_1
_geom_torsion_atom_site_label_2
_geom_torsion_atom_site_label_3
_geom_torsion_atom_site_label_4
_geom_torsion
_geom_torsion_site_symmetry_1
_geom_torsion_site_symmetry_2
_geom_torsion_site_symmetry_3
_geom_torsion_site_symmetry_4
_geom_torsion_publ_flag
Ru(1) P(1) C(15) C(16) 48.8(2) 1_555 1_555 1_555 1_555 yes
Ru(1) P(1) C(15) C(20) -135.4(2) 1_555 1_555 1_555 1_555 yes
Ru(1) P(1) C(21) C(22) -164.1(2) 1_555 1_555 1_555 1_555 yes
Ru(1) P(1) C(21) C(26) 15.6(2) 1_555 1_555 1_555 1_555 yes
Ru(1) P(1) C(27) C(28) 85.4(2) 1_555 1_555 1_555 1_555 yes
Ru(1) P(1) C(27) C(32) -86.0(2) 1_555 1_555 1_555 1_555 yes
Ru(1) C(1) C(2) C(3) -61.9(2) 1_555 1_555 1_555 1_555 yes
Ru(1) C(2) C(3) C(4) 114.0(2) 1_555 1_555 1_555 1_555 yes
Ru(1) C(3) C(2) C(1) 61.0(2) 1_555 1_555 1_555 1_555 yes
Ru(1) C(3) C(4) C(5) -62.7(3) 1_555 1_555 1_555 1_555 yes
Ru(1) C(3) C(4) C(9) 120.5(2) 1_555 1_555 1_555 1_555 yes
Ru(1) C(10) C(11) C(12) 62.6(2) 1_555 1_555 1_555 1_555 yes
Ru(1) C(10) C(14) C(13) -61.6(2) 1_555 1_555 1_555 1_555 yes
Ru(1) C(11) C(10) C(14) -62.7(2) 1_555 1_555 1_555 1_555 yes
Ru(1) C(11) C(12) C(13) 62.4(2) 1_555 1_555 1_555 1_555 yes
Ru(1) C(12) C(11) C(10) -62.9(2) 1_555 1_555 1_555 1_555 yes
Ru(1) C(12) C(13) C(14) 63.7(2) 1_555 1_555 1_555 1_555 yes
Ru(1) C(13) C(12) C(11) -62.7(2) 1_555 1_555 1_555 1_555 yes
Ru(1) C(13) C(14) C(10) 62.0(2) 1_555 1_555 1_555 1_555 yes
Ru(1) C(14) C(10) C(11) 62.4(2) 1_555 1_555 1_555 1_555 yes
Ru(1) C(14) C(13) C(12) -63.1(2) 1_555 1_555 1_555 1_555 yes
P(1) Ru(1) C(1) C(2) 126.5(1) 1_555 1_555 1_555 1_555 yes
P(1) Ru(1) C(2) C(1) -58.0(1) 1_555 1_555 1_555 1_555 yes
P(1) Ru(1) C(2) C(3) 69.8(1) 1_555 1_555 1_555 1_555 yes
P(1) Ru(1) C(3) C(2) -117.2(1) 1_555 1_555 1_555 1_555 yes
P(1) Ru(1) C(3) C(4) 129.1(2) 1_555 1_555 1_555 1_555 yes
P(1) Ru(1) C(10) C(11) -92.0(3) 1_555 1_555 1_555 1_555 yes
P(1) Ru(1) C(10) C(14) 25.4(3) 1_555 1_555 1_555 1_555 yes
P(1) Ru(1) C(11) C(10) 140.4(2) 1_555 1_555 1_555 1_555 yes
P(1) Ru(1) C(11) C(12) 23.8(2) 1_555 1_555 1_555 1_555 yes
P(1) Ru(1) C(12) C(11) -163.6(2) 1_555 1_555 1_555 1_555 yes
P(1) Ru(1) C(12) C(13) 79.5(2) 1_555 1_555 1_555 1_555 yes
P(1) Ru(1) C(13) C(12) -105.4(2) 1_555 1_555 1_555 1_555 yes
P(1) Ru(1) C(13) C(14) 137.4(2) 1_555 1_555 1_555 1_555 yes
P(1) Ru(1) C(14) C(10) -167.7(2) 1_555 1_555 1_555 1_555 yes
P(1) Ru(1) C(14) C(13) -50.5(2) 1_555 1_555 1_555 1_555 yes
P(1) C(15) C(16) C(17) 173.1(2) 1_555 1_555 1_555 1_555 yes
P(1) C(15) C(20) C(19) -173.4(2) 1_555 1_555 1_555 1_555 yes
P(1) C(21) C(22) C(23) 179.2(2) 1_555 1_555 1_555 1_555 yes
P(1) C(21) C(26) C(25) -179.1(2) 1_555 1_555 1_555 1_555 yes
P(1) C(27) C(28) C(29) -172.4(2) 1_555 1_555 1_555 1_555 yes
P(1) C(27) C(32) C(31) 173.0(2) 1_555 1_555 1_555 1_555 yes
O(1) C(5) C(4) C(3) 2.1(4) 1_555 1_555 1_555 1_555 yes
O(1) C(5) C(4) C(9) 179.1(2) 1_555 1_555 1_555 1_555 yes
O(1) C(5) C(6) C(7) -178.2(3) 1_555 1_555 1_555 1_555 yes
C(1) Ru(1) P(1) C(15) 174.9(1) 1_555 1_555 1_555 1_555 yes
C(1) Ru(1) P(1) C(21) 53.3(1) 1_555 1_555 1_555 1_555 yes
C(1) Ru(1) P(1) C(27) -65.4(1) 1_555 1_555 1_555 1_555 yes
C(1) Ru(1) C(2) C(3) 127.8(2) 1_555 1_555 1_555 1_555 yes
C(1) Ru(1) C(3) C(2) -32.1(1) 1_555 1_555 1_555 1_555 yes
C(1) Ru(1) C(3) C(4) -145.8(2) 1_555 1_555 1_555 1_555 yes
C(1) Ru(1) C(10) C(11) 150.8(2) 1_555 1_555 1_555 1_555 yes
C(1) Ru(1) C(10) C(14) -91.8(2) 1_555 1_555 1_555 1_555 yes
C(1) Ru(1) C(11) C(10) -42.9(2) 1_555 1_555 1_555 1_555 yes
C(1) Ru(1) C(11) C(12) -159.5(2) 1_555 1_555 1_555 1_555 yes
C(1) Ru(1) C(12) C(11) 72.4(5) 1_555 1_555 1_555 1_555 yes
C(1) Ru(1) C(12) C(13) -44.6(5) 1_555 1_555 1_555 1_555 yes
C(1) Ru(1) C(13) C(12) 166.3(2) 1_555 1_555 1_555 1_555 yes
C(1) Ru(1) C(13) C(14) 49.0(2) 1_555 1_555 1_555 1_555 yes
C(1) Ru(1) C(14) C(10) 98.4(2) 1_555 1_555 1_555 1_555 yes
C(1) Ru(1) C(14) C(13) -144.4(2) 1_555 1_555 1_555 1_555 yes
C(1) C(2) Ru(1) C(3) -127.8(2) 1_555 1_555 1_555 1_555 yes
C(1) C(2) Ru(1) C(10) 110.5(2) 1_555 1_555 1_555 1_555 yes
C(1) C(2) Ru(1) C(11) 145.7(2) 1_555 1_555 1_555 1_555 yes
C(1) C(2) Ru(1) C(12) 155.9(2) 1_555 1_555 1_555 1_555 yes
C(1) C(2) Ru(1) C(13) 83.1(2) 1_555 1_555 1_555 1_555 yes
C(1) C(2) Ru(1) C(14) 79.1(2) 1_555 1_555 1_555 1_555 yes
C(1) C(2) C(3) C(4) 175.0(2) 1_555 1_555 1_555 1_555 yes
C(2) Ru(1) P(1) C(15) -153.4(1) 1_555 1_555 1_555 1_555 yes
C(2) Ru(1) P(1) C(21) 85.0(1) 1_555 1_555 1_555 1_555 yes
C(2) Ru(1) P(1) C(27) -33.7(1) 1_555 1_555 1_555 1_555 yes
C(2) Ru(1) C(3) C(4) -113.7(2) 1_555 1_555 1_555 1_555 yes
C(2) Ru(1) C(10) C(11) 113.7(2) 1_555 1_555 1_555 1_555 yes
C(2) Ru(1) C(10) C(14) -128.9(2) 1_555 1_555 1_555 1_555 yes
C(2) Ru(1) C(11) C(10) -73.3(2) 1_555 1_555 1_555 1_555 yes
C(2) Ru(1) C(11) C(12) 170.0(2) 1_555 1_555 1_555 1_555 yes
C(2) Ru(1) C(12) C(11) -16.2(3) 1_555 1_555 1_555 1_555 yes
C(2) Ru(1) C(12) C(13) -133.2(2) 1_555 1_555 1_555 1_555 yes
C(2) Ru(1) C(13) C(12) 111.1(2) 1_555 1_555 1_555 1_555 yes
C(2) Ru(1) C(13) C(14) -6.1(3) 1_555 1_555 1_555 1_555 yes
C(2) Ru(1) C(14) C(10) 59.7(2) 1_555 1_555 1_555 1_555 yes
C(2) Ru(1) C(14) C(13) 176.9(2) 1_555 1_555 1_555 1_555 yes
C(2) C(1) Ru(1) C(3) 31.6(1) 1_555 1_555 1_555 1_555 yes
C(2) C(1) Ru(1) C(10) -76.4(2) 1_555 1_555 1_555 1_555 yes
C(2) C(1) Ru(1) C(11) -51.2(2) 1_555 1_555 1_555 1_555 yes
C(2) C(1) Ru(1) C(12) -107.9(4) 1_555 1_555 1_555 1_555 yes
C(2) C(1) Ru(1) C(13) -142.3(2) 1_555 1_555 1_555 1_555 yes
C(2) C(1) Ru(1) C(14) -114.7(2) 1_555 1_555 1_555 1_555 yes
C(2) C(3) Ru(1) C(10) 66.5(2) 1_555 1_555 1_555 1_555 yes
C(2) C(3) Ru(1) C(11) 103.6(2) 1_555 1_555 1_555 1_555 yes
C(2) C(3) Ru(1) C(12) 136.5(2) 1_555 1_555 1_555 1_555 yes
C(2) C(3) Ru(1) C(13) 133.9(3) 1_555 1_555 1_555 1_555 yes
C(2) C(3) Ru(1) C(14) 47.8(2) 1_555 1_555 1_555 1_555 yes
C(2) C(3) C(4) C(5) -143.3(2) 1_555 1_555 1_555 1_555 yes
C(2) C(3) C(4) C(9) 39.9(3) 1_555 1_555 1_555 1_555 yes
C(3) Ru(1) P(1) C(15) -118.4(1) 1_555 1_555 1_555 1_555 yes
C(3) Ru(1) P(1) C(21) 119.94(10) 1_555 1_555 1_555 1_555 yes
C(3) Ru(1) P(1) C(27) 1.3(1) 1_555 1_555 1_555 1_555 yes
C(3) Ru(1) C(10) C(11) 79.6(2) 1_555 1_555 1_555 1_555 yes
C(3) Ru(1) C(10) C(14) -163.0(2) 1_555 1_555 1_555 1_555 yes
C(3) Ru(1) C(11) C(10) -111.8(2) 1_555 1_555 1_555 1_555 yes
C(3) Ru(1) C(11) C(12) 131.6(2) 1_555 1_555 1_555 1_555 yes
C(3) Ru(1) C(12) C(11) -61.7(2) 1_555 1_555 1_555 1_555 yes
C(3) Ru(1) C(12) C(13) -178.6(2) 1_555 1_555 1_555 1_555 yes
C(3) Ru(1) C(13) C(12) 3.6(4) 1_555 1_555 1_555 1_555 yes
C(3) Ru(1) C(13) C(14) -113.7(3) 1_555 1_555 1_555 1_555 yes
C(3) Ru(1) C(14) C(10) 29.5(3) 1_555 1_555 1_555 1_555 yes
C(3) Ru(1) C(14) C(13) 146.7(2) 1_555 1_555 1_555 1_555 yes
C(3) C(2) Ru(1) C(10) -121.8(2) 1_555 1_555 1_555 1_555 yes
C(3) C(2) Ru(1) C(11) -86.5(2) 1_555 1_555 1_555 1_555 yes
C(3) C(2) Ru(1) C(12) -76.3(2) 1_555 1_555 1_555 1_555 yes
C(3) C(2) Ru(1) C(13) -149.1(2) 1_555 1_555 1_555 1_555 yes
C(3) C(2) Ru(1) C(14) -153.2(1) 1_555 1_555 1_555 1_555 yes
C(3) C(4) C(5) C(6) -177.9(2) 1_555 1_555 1_555 1_555 yes
C(3) C(4) C(9) C(8) 176.5(2) 1_555 1_555 1_555 1_555 yes
C(4) C(3) Ru(1) C(10) -47.2(2) 1_555 1_555 1_555 1_555 yes
C(4) C(3) Ru(1) C(11) -10.1(2) 1_555 1_555 1_555 1_555 yes
C(4) C(3) Ru(1) C(12) 22.8(2) 1_555 1_555 1_555 1_555 yes
C(4) C(3) Ru(1) C(13) 20.2(4) 1_555 1_555 1_555 1_555 yes
C(4) C(3) Ru(1) C(14) -65.9(3) 1_555 1_555 1_555 1_555 yes
C(4) C(5) C(6) C(7) 1.9(4) 1_555 1_555 1_555 1_555 yes
C(4) C(9) C(8) C(7) 0.6(4) 1_555 1_555 1_555 1_555 yes
C(5) C(4) C(9) C(8) -0.3(4) 1_555 1_555 1_555 1_555 yes
C(5) C(6) C(7) C(8) -1.6(4) 1_555 1_555 1_555 1_555 yes
C(6) C(5) C(4) C(9) -0.9(4) 1_555 1_555 1_555 1_555 yes
C(6) C(7) C(8) C(9) 0.4(4) 1_555 1_555 1_555 1_555 yes
C(10) Ru(1) P(1) C(15) 53.7(2) 1_555 1_555 1_555 1_555 yes
C(10) Ru(1) P(1) C(21) -67.9(2) 1_555 1_555 1_555 1_555 yes
C(10) Ru(1) P(1) C(27) 173.5(2) 1_555 1_555 1_555 1_555 yes
C(10) Ru(1) C(11) C(12) -116.6(3) 1_555 1_555 1_555 1_555 yes
C(10) Ru(1) C(12) C(11) 37.6(2) 1_555 1_555 1_555 1_555 yes
C(10) Ru(1) C(12) C(13) -79.3(2) 1_555 1_555 1_555 1_555 yes
C(10) Ru(1) C(13) C(12) 79.7(2) 1_555 1_555 1_555 1_555 yes
C(10) Ru(1) C(13) C(14) -37.5(2) 1_555 1_555 1_555 1_555 yes
C(10) Ru(1) C(14) C(13) 117.2(3) 1_555 1_555 1_555 1_555 yes
C(10) C(11) Ru(1) C(12) 116.6(3) 1_555 1_555 1_555 1_555 yes
C(10) C(11) Ru(1) C(13) 79.0(2) 1_555 1_555 1_555 1_555 yes
C(10) C(11) Ru(1) C(14) 37.3(2) 1_555 1_555 1_555 1_555 yes
C(10) C(11) C(12) C(13) -0.5(3) 1_555 1_555 1_555 1_555 yes
C(10) C(14) Ru(1) C(11) -37.2(2) 1_555 1_555 1_555 1_555 yes
C(10) C(14) Ru(1) C(12) -79.6(2) 1_555 1_555 1_555 1_555 yes
C(10) C(14) Ru(1) C(13) -117.2(3) 1_555 1_555 1_555 1_555 yes
C(10) C(14) C(13) C(12) -1.1(3) 1_555 1_555 1_555 1_555 yes
C(11) Ru(1) P(1) C(15) -7.4(2) 1_555 1_555 1_555 1_555 yes
C(11) Ru(1) P(1) C(21) -129.0(1) 1_555 1_555 1_555 1_555 yes
C(11) Ru(1) P(1) C(27) 112.3(1) 1_555 1_555 1_555 1_555 yes
C(11) Ru(1) C(10) C(14) 117.4(3) 1_555 1_555 1_555 1_555 yes
C(11) Ru(1) C(12) C(13) -116.9(3) 1_555 1_555 1_555 1_555 yes
C(11) Ru(1) C(13) C(12) 37.6(2) 1_555 1_555 1_555 1_555 yes
C(11) Ru(1) C(13) C(14) -79.6(2) 1_555 1_555 1_555 1_555 yes
C(11) Ru(1) C(14) C(13) 80.0(2) 1_555 1_555 1_555 1_555 yes
C(11) C(10) Ru(1) C(12) -37.9(2) 1_555 1_555 1_555 1_555 yes
C(11) C(10) Ru(1) C(13) -80.3(2) 1_555 1_555 1_555 1_555 yes
C(11) C(10) Ru(1) C(14) -117.4(3) 1_555 1_555 1_555 1_555 yes
C(11) C(10) C(14) C(13) 0.8(3) 1_555 1_555 1_555 1_555 yes
C(11) C(12) Ru(1) C(13) 116.9(3) 1_555 1_555 1_555 1_555 yes
C(11) C(12) Ru(1) C(14) 79.9(2) 1_555 1_555 1_555 1_555 yes
C(11) C(12) C(13) C(14) 1.0(3) 1_555 1_555 1_555 1_555 yes
C(12) Ru(1) P(1) C(15) 7.0(1) 1_555 1_555 1_555 1_555 yes
C(12) Ru(1) P(1) C(21) -114.6(1) 1_555 1_555 1_555 1_555 yes
C(12) Ru(1) P(1) C(27) 126.7(1) 1_555 1_555 1_555 1_555 yes
C(12) Ru(1) C(10) C(14) 79.5(2) 1_555 1_555 1_555 1_555 yes
C(12) Ru(1) C(13) C(14) -117.2(3) 1_555 1_555 1_555 1_555 yes
C(12) Ru(1) C(14) C(13) 37.6(2) 1_555 1_555 1_555 1_555 yes
C(12) C(11) Ru(1) C(13) -37.6(2) 1_555 1_555 1_555 1_555 yes
C(12) C(11) Ru(1) C(14) -79.3(2) 1_555 1_555 1_555 1_555 yes
C(12) C(11) C(10) C(14) -0.2(3) 1_555 1_555 1_555 1_555 yes
C(12) C(13) Ru(1) C(14) 117.2(3) 1_555 1_555 1_555 1_555 yes
C(13) Ru(1) P(1) C(15) 43.4(1) 1_555 1_555 1_555 1_555 yes
C(13) Ru(1) P(1) C(21) -78.2(1) 1_555 1_555 1_555 1_555 yes
C(13) Ru(1) P(1) C(27) 163.2(1) 1_555 1_555 1_555 1_555 yes
C(13) Ru(1) C(10) C(14) 37.1(2) 1_555 1_555 1_555 1_555 yes
C(13) C(12) Ru(1) C(14) -37.1(2) 1_555 1_555 1_555 1_555 yes
C(14) Ru(1) P(1) C(15) 70.9(1) 1_555 1_555 1_555 1_555 yes
C(14) Ru(1) P(1) C(21) -50.7(1) 1_555 1_555 1_555 1_555 yes
C(14) Ru(1) P(1) C(27) -169.4(1) 1_555 1_555 1_555 1_555 yes
C(15) P(1) C(21) C(22) 67.2(2) 1_555 1_555 1_555 1_555 yes
C(15) P(1) C(21) C(26) -113.0(2) 1_555 1_555 1_555 1_555 yes
C(15) P(1) C(27) C(28) -147.1(2) 1_555 1_555 1_555 1_555 yes
C(15) P(1) C(27) C(32) 41.5(2) 1_555 1_555 1_555 1_555 yes
C(15) C(16) C(17) C(18) 1.3(4) 1_555 1_555 1_555 1_555 yes
C(15) C(20) C(19) C(18) -0.5(4) 1_555 1_555 1_555 1_555 yes
C(16) C(15) P(1) C(21) 177.5(2) 1_555 1_555 1_555 1_555 yes
C(16) C(15) P(1) C(27) -78.7(2) 1_555 1_555 1_555 1_555 yes
C(16) C(15) C(20) C(19) 2.5(4) 1_555 1_555 1_555 1_555 yes
C(16) C(17) C(18) C(19) 0.8(4) 1_555 1_555 1_555 1_555 yes
C(17) C(16) C(15) C(20) -3.0(4) 1_555 1_555 1_555 1_555 yes
C(17) C(18) C(19) C(20) -1.2(4) 1_555 1_555 1_555 1_555 yes
C(20) C(15) P(1) C(21) -6.6(2) 1_555 1_555 1_555 1_555 yes
C(20) C(15) P(1) C(27) 97.2(2) 1_555 1_555 1_555 1_555 yes
C(21) P(1) C(27) C(28) -41.7(2) 1_555 1_555 1_555 1_555 yes
C(21) P(1) C(27) C(32) 146.9(2) 1_555 1_555 1_555 1_555 yes
C(21) C(22) C(23) C(24) 0.2(4) 1_555 1_555 1_555 1_555 yes
C(21) C(26) C(25) C(24) -0.4(4) 1_555 1_555 1_555 1_555 yes
C(22) C(21) P(1) C(27) -37.2(2) 1_555 1_555 1_555 1_555 yes
C(22) C(21) C(26) C(25) 0.7(4) 1_555 1_555 1_555 1_555 yes
C(22) C(23) C(24) C(25) 0.1(4) 1_555 1_555 1_555 1_555 yes
C(23) C(22) C(21) C(26) -0.6(4) 1_555 1_555 1_555 1_555 yes
C(23) C(24) C(25) C(26) 0.0(4) 1_555 1_555 1_555 1_555 yes
C(26) C(21) P(1) C(27) 142.6(2) 1_555 1_555 1_555 1_555 yes
C(27) C(28) C(29) C(30) 0.0(4) 1_555 1_555 1_555 1_555 yes
C(27) C(32) C(31) C(30) -1.2(4) 1_555 1_555 1_555 1_555 yes
C(28) C(27) C(32) C(31) 1.4(4) 1_555 1_555 1_555 1_555 yes
C(28) C(29) C(30) C(31) 0.2(4) 1_555 1_555 1_555 1_555 yes
C(29) C(28) C(27) C(32) -0.8(4) 1_555 1_555 1_555 1_555 yes
C(29) C(30) C(31) C(32) 0.4(4) 1_555 1_555 1_555 1_555 yes

loop_
_cod_changelog_entry_id
_cod_changelog_entry_author
_cod_changelog_entry_date
_cod_changelog_entry_text
1 'Vaitkus, Antanas' 2023-12-08T18:14:00+02:00
;
 Corrected the value of '_exptl_absorpt_correction_type' data item and added the
 '_exptl_absorpt_process_details' date item.
;
